data_4500183
loop_
_publ_author_name
'Fu, Hai'
'Li, Yangguang'
'Lu, Ying'
'Chen, Weilin'
'Wu, Qiong'
'Meng, Jingxin'
'Wang, Xiaolan'
'Zhang, Zhiming'
'Wang, Enbo'

_publ_section_title
;
 Polyoxometalate-Based Metal&#x2212;Organic Frameworks Assembled under the
 Ionothermal Conditions
;
_journal_issue 2
_journal_name_full 'Crystal Growth &amp; Design'
_journal_page_first 458
_journal_paper_doi 10.1021/cg101224r
_journal_volume 11
_journal_year 2011
_chemical_formula_sum 'C29 H30 Cu N16 O62 P2 W18'
_chemical_formula_weight 5029.47
_chemical_name_systematic
; 
 ? 
;
_space_group_IT_number 2
_symmetry_cell_setting triclinic
_symmetry_space_group_name_Hall '-P 1'
_symmetry_space_group_name_H-M 'P -1'
_atom_sites_solution_hydrogens geom
_atom_sites_solution_primary direct
_atom_sites_solution_secondary difmap
_audit_creation_method SHELXL-97
_cell_angle_alpha 96.10(3)
_cell_angle_beta 90.76(3)
_cell_angle_gamma 117.09(3)
_cell_formula_units_Z 2
_cell_length_a 13.042(3)
_cell_length_b 14.212(3)
_cell_length_c 28.030(6)
_cell_measurement_temperature 150(2)
_cell_volume 4588(2)
_computing_structure_refinement 'SHELXL-97 (Sheldrick, 1997)'
_computing_structure_solution 'SHELXS-97 (Sheldrick, 1990)'
_diffrn_ambient_temperature 150(2)
_diffrn_measured_fraction_theta_full 0.971
_diffrn_measured_fraction_theta_max 0.971
_diffrn_radiation_monochromator graphite
_diffrn_radiation_source 'fine-focus sealed tube'
_diffrn_radiation_type MoK\a
_diffrn_radiation_wavelength 0.71073
_diffrn_reflns_av_R_equivalents 0.1570
_diffrn_reflns_av_sigmaI/netI 0.2586
_diffrn_reflns_limit_h_max 15
_diffrn_reflns_limit_h_min -15
_diffrn_reflns_limit_k_max 16
_diffrn_reflns_limit_k_min -15
_diffrn_reflns_limit_l_max 33
_diffrn_reflns_limit_l_min -33
_diffrn_reflns_number 35079
_diffrn_reflns_theta_full 25.00
_diffrn_reflns_theta_max 25.00
_diffrn_reflns_theta_min 3.06
_exptl_absorpt_coefficient_mu 22.818
_exptl_absorpt_correction_T_max 0.010
_exptl_absorpt_correction_T_min 0.004
_exptl_absorpt_correction_type multi-scan
_exptl_crystal_colour blue
_exptl_crystal_density_diffrn 3.640
_exptl_crystal_density_method 'not measured'
_exptl_crystal_description block
_exptl_crystal_F_000 4406
_exptl_crystal_size_max 0.26
_exptl_crystal_size_mid 0.22
_exptl_crystal_size_min 0.20
_platon_squeeze_details
;
;
_refine_diff_density_max 2.378
_refine_diff_density_min -3.433
_refine_diff_density_rms 0.481
_refine_ls_extinction_method none
_refine_ls_goodness_of_fit_ref 0.860
_refine_ls_hydrogen_treatment constr
_refine_ls_matrix_type full
_refine_ls_number_parameters 546
_refine_ls_number_reflns 15681
_refine_ls_number_restraints 4
_refine_ls_restrained_S_all 0.860
_refine_ls_R_factor_all 0.1070
_refine_ls_R_factor_gt 0.0645
_refine_ls_shift/su_max 0.099
_refine_ls_shift/su_mean 0.005
_refine_ls_structure_factor_coef Fsqd
_refine_ls_weighting_details 'calc w=1/[\s^2^(Fo^2^)+(0.0199P)^2^+50.0000P] where P=(Fo^2^+2Fc^2^)/3'
_refine_ls_weighting_scheme calc
_refine_ls_wR_factor_gt 0.1661
_refine_ls_wR_factor_ref 0.1816
_reflns_number_gt 8400
_reflns_number_total 15681
_reflns_threshold_expression >2sigma(I)
_cod_data_source_file cg101224r_si_005.cif
_cod_data_source_block 2
_cod_depositor_comments
;
The following automatic conversions were performed:

'_symmetry_cell_setting' value 'Triclinic' changed to 'triclinic'
according to /home/saulius/struct/CIF-dictionaries/cif_core.dic
dictionary named 'cif_core.dic' version 2.4.1 from 2010-06-29.

Automatic conversion script
Id: cif_fix_values 1715 2011-07-08 13:25:40Z adriana 
;
_cod_original_cell_volume 4588.2(16)
_cod_original_sg_symbol_H-M P-1
_cod_database_code 4500183

loop_
_symmetry_equiv_pos_as_xyz
'x, y, z'
'-x, -y, -z'

loop_
_atom_site_label
_atom_site_type_symbol
_atom_site_fract_x
_atom_site_fract_y
_atom_site_fract_z
_atom_site_U_iso_or_equiv
_atom_site_adp_type
_atom_site_occupancy
_atom_site_symmetry_multiplicity
_atom_site_calc_flag
_atom_site_refinement_flags
W1 W 0.54316(11) 0.02769(9) 0.63649(4) 0.0200(3) Uani 1 1 d .
W2 W 1.02174(11) 0.45167(9) 0.77011(4) 0.0195(3) Uani 1 1 d .
W3 W 0.82054(11) 0.01950(9) 0.64825(4) 0.0195(3) Uani 1 1 d .
W4 W 0.79286(12) 0.20830(9) 0.57388(4) 0.0213(3) Uani 1 1 d .
W5 W 0.76946(11) 0.45950(9) 0.76068(4) 0.0189(3) Uani 1 1 d .
W6 W 0.67454(12) 0.32091(9) 0.86992(4) 0.0208(3) Uani 1 1 d .
W7 W 0.52198(11) 0.23978(9) 0.68885(4) 0.0186(3) Uani 1 1 d .
W8 W 0.44898(11) -0.10999(9) 0.74600(4) 0.0200(3) Uani 1 1 d .
W9 W 0.42633(11) 0.10133(9) 0.79878(4) 0.0193(3) Uani 1 1 d .
W10 W 0.92550(11) 0.31299(9) 0.87983(4) 0.0206(3) Uani 1 1 d .
W11 W 0.72425(11) -0.12007(9) 0.75749(4) 0.0205(3) Uani 1 1 d .
W12 W 1.04647(11) 0.21919(9) 0.71276(4) 0.0190(3) Uani 1 1 d .
W13 W 0.77285(11) 0.42298(9) 0.62809(4) 0.0203(3) Uani 1 1 d .
W14 W 1.02409(11) 0.40990(9) 0.63812(4) 0.0212(3) Uani 1 1 d .
W15 W 0.54874(12) -0.15093(9) 0.86261(4) 0.0223(3) Uani 1 1 d .
W16 W 0.94994(11) 0.07997(9) 0.82209(4) 0.0210(3) Uani 1 1 d .
W17 W 0.77521(11) 0.05316(9) 0.92704(4) 0.0205(3) Uani 1 1 d .
W18 W 0.52188(11) 0.06039(9) 0.91623(4) 0.0209(3) Uani 1 1 d .
Cu1 Cu 0.0000 1.0000 1.0000 0.0229(12) Uani 1 2 d S
Cu2 Cu 0.5000 1.0000 0.5000 0.0347(15) Uani 1 2 d S
P1 P 0.7891(8) 0.2406(6) 0.6985(3) 0.0243(19) Uani 1 1 d .
P2 P 0.6885(8) 0.0942(6) 0.8151(3) 0.025(2) Uani 1 1 d .
O1 O 0.4370(18) 0.0526(14) 0.8576(6) 0.023(3) Uiso 1 1 d .
O2 O 0.6713(19) -0.0970(14) 0.9132(7) 0.024(5) Uiso 1 1 d .
O3 O 0.8275(17) 0.3681(13) 0.9001(6) 0.017(4) Uiso 1 1 d .
O4 O 0.9967(18) 0.1307(14) 0.7626(6) 0.021 Uiso 1 1 d .
O5 O 0.4610(17) 0.1582(13) 0.7376(6) 0.015(4) Uiso 1 1 d .
O6 O 0.6503(19) 0.0711(14) 0.9562(7) 0.025(5) Uiso 1 1 d .
O7 O 0.6510(18) -0.1536(14) 0.8154(6) 0.023(4) Uiso 1 1 d .
O8 O 0.3436(17) -0.2278(13) 0.7195(6) 0.017(4) Uiso 1 1 d .
O9 O 0.7907(18) 0.4758(14) 0.6940(6) 0.023(4) Uiso 1 1 d .
O10 O 1.0353(16) 0.4679(13) 0.7044(6) 0.014(4) Uiso 1 1 d .
O11 O 0.9690(19) 0.3992(15) 0.8284(7) 0.029(5) Uiso 1 1 d .
O12 O 0.6075(18) 0.2056(14) 0.9094(6) 0.020(4) Uiso 1 1 d .
O13 O 0.9364(17) 0.4846(13) 0.6214(6) 0.018(4) Uiso 1 1 d .
O14 O 0.4536(17) -0.0684(13) 0.5934(6) 0.018(4) Uiso 1 1 d .
O15 O 0.4700(18) -0.0913(14) 0.9026(6) 0.020(4) Uiso 1 1 d .
O16 O 0.6169(17) 0.3498(13) 0.7358(6) 0.017(4) Uiso 1 1 d .
O17 O 0.3038(17) 0.1117(14) 0.8078(6) 0.019(4) Uiso 1 1 d .
O18 O 0.4573(18) -0.1459(14) 0.8088(6) 0.021(4) Uiso 1 1 d .
O19 O 0.9537(16) 0.3180(13) 0.5783(6) 0.013(4) Uiso 1 1 d .
O20 O 1.0736(18) 0.0843(14) 0.8414(6) 0.023(4) Uiso 1 1 d .
O21 O 0.419(2) 0.2787(16) 0.6825(7) 0.035(5) Uiso 1 1 d .
O22 O 0.6495(16) 0.0385(12) 0.8632(6) 0.010(4) Uiso 1 1 d .
O23 O 0.8512(18) 0.1996(14) 0.9181(6) 0.020(4) Uiso 1 1 d .
O24 O 0.8284(18) 0.2981(14) 0.6510(6) 0.024 Uiso 1 1 d .
O25 O 0.7098(18) -0.2415(14) 0.7366(6) 0.021(4) Uiso 1 1 d .
O26 O 0.6266(19) 0.3263(15) 0.6448(7) 0.024(5) Uiso 1 1 d .
O27 O 0.8200(17) -0.0816(14) 0.6085(6) 0.020(4) Uiso 1 1 d .
O28 O 0.8471(16) 0.1681(13) 0.7021(6) 0.012(4) Uiso 1 1 d .
C17 C 0.573(3) 0.407(2) 0.2455(11) 0.031(7) Uiso 1 1 d .
H17A H 0.5517 0.3345 0.2354 0.037 Uiso 1 1 calc R
C18 C 0.542(3) 0.583(2) 0.4729(10) 0.026(7) Uiso 1 1 d .
C19 C 0.601(4) 0.525(3) 0.4755(13) 0.050(3) Uiso 1 1 d .
C20 C 0.674(4) 0.471(3) 0.2875(13) 0.050(3) Uiso 1 1 d .
H20A H 0.7058 0.4237 0.2969 0.060 Uiso 1 1 calc R
H20B H 0.7366 0.5332 0.2756 0.060 Uiso 1 1 calc R
C21 C 0.625(3) 0.508(2) 0.3320(10) 0.026(7) Uiso 1 1 d .
H21A H 0.6903 0.5561 0.3554 0.031 Uiso 1 1 calc R
H21B H 0.5873 0.5499 0.3215 0.031 Uiso 1 1 calc R
C22 C 0.510(3) 0.458(2) 0.2216(11) 0.032(8) Uiso 1 1 d .
H22A H 0.4768 0.4912 0.2453 0.038 Uiso 1 1 calc R
H22B H 0.4485 0.4064 0.1977 0.038 Uiso 1 1 calc R
C23 C 0.581(3) 0.672(2) 0.4459(12) 0.035(8) Uiso 1 1 d .
H23A H 0.6005 0.6628 0.4137 0.042 Uiso 1 1 calc R
C24 C 0.432(4) 0.551(3) 0.4897(13) 0.050(3) Uiso 1 1 d .
C25 C 0.484(4) 1.414(3) 1.0218(13) 0.050(3) Uiso 1 1 d .
C26 C 0.410(4) 1.294(3) 0.9424(13) 0.050(3) Uiso 1 1 d .
H26A H 0.4196 1.3006 0.9077 0.060 Uiso 1 1 calc R
H26B H 0.4505 1.2539 0.9523 0.060 Uiso 1 1 calc R
C27 C 0.463(3) 1.406(3) 0.9719(12) 0.042(9) Uiso 1 1 d .
C28 C 0.486(4) 1.496(3) 0.9448(13) 0.048(10) Uiso 1 1 d .
C29 C 0.199(3) 0.758(3) 0.8663(10) 0.058 Uiso 1 1 d D
H29A H 0.2247 0.7231 0.8403 0.058 Uiso 1 1 calc R
H29B H 0.2531 0.8354 0.8692 0.058 Uiso 1 1 calc R
C12 C 0.038(3) 0.811(3) 0.8201(10) 0.050(3) Uiso 1 1 d D
H12A H -0.0124 0.7702 0.7907 0.060 Uiso 1 1 calc R
H12B H 0.0995 0.8806 0.8138 0.060 Uiso 1 1 calc R
C14 C 0.081(3) 0.746(3) 0.8482(13) 0.050(3) Uiso 1 1 d D
H14A H 0.0379 0.7364 0.8776 0.060 Uiso 1 1 calc R
H14B H 0.0451 0.6746 0.8289 0.060 Uiso 1 1 calc R
O29 O 0.4278(19) 0.0620(15) 0.9586(7) 0.026(5) Uiso 1 1 d .
O30 O 0.540(2) 0.2378(16) 0.8286(7) 0.031(5) Uiso 1 1 d .
O31 O 0.9714(16) 0.2181(12) 0.8468(6) 0.011(4) Uiso 1 1 d .
O32 O 0.8726(18) -0.0613(14) 0.7906(6) 0.020(4) Uiso 1 1 d .
O33 O 0.8281(19) 0.3298(14) 0.7433(7) 0.024(5) Uiso 1 1 d .
O34 O 0.8633(16) 0.0367(13) 0.8770(6) 0.014(4) Uiso 1 1 d .
O35 O 0.5851(17) -0.1241(13) 0.7347(6) 0.017(4) Uiso 1 1 d .
O36 O 0.7964(18) -0.0470(14) 0.7043(6) 0.019(4) Uiso 1 1 d .
O37 O 0.663(2) -0.0117(15) 0.6448(7) 0.028(5) Uiso 1 1 d .
O38 O 1.0525(19) 0.3039(15) 0.6631(7) 0.027(5) Uiso 1 1 d .
O39 O 0.842(2) 0.1138(17) 0.6008(7) 0.037(6) Uiso 1 1 d .
O40 O 0.7461(17) 0.5113(13) 0.6027(6) 0.016(4) Uiso 1 1 d .
O41 O 0.934(2) 0.5295(16) 0.7728(7) 0.031(5) Uiso 1 1 d .
O42 O 0.749(2) 0.5644(15) 0.7750(7) 0.030(5) Uiso 1 1 d .
O43 O 1.1549(17) 0.4912(14) 0.6198(6) 0.019(4) Uiso 1 1 d .
O44 O 0.4702(19) 0.1192(15) 0.6446(7) 0.028(5) Uiso 1 1 d .
O45 O 0.989(2) 0.0964(15) 0.6657(7) 0.029(5) Uiso 1 1 d .
O46 O 0.3626(17) -0.0435(14) 0.7676(6) 0.019(4) Uiso 1 1 d .
O47 O 0.4757(19) -0.0386(15) 0.6910(7) 0.027(5) Uiso 1 1 d .
O48 O 1.0575(17) 0.3362(13) 0.7564(6) 0.019(4) Uiso 1 1 d .
O49 O 0.4746(19) -0.2825(15) 0.8725(7) 0.027(5) Uiso 1 1 d .
O50 O 0.7564(18) 0.3226(14) 0.5712(6) 0.024(5) Uiso 1 1 d .
O51 O 0.6554(18) 0.1749(14) 0.6932(6) 0.021(4) Uiso 1 1 d .
O52 O 0.5790(19) 0.0615(14) 0.7838(7) 0.023(4) Uiso 1 1 d .
O53 O 0.7510(17) 0.2157(13) 0.8325(6) 0.017(4) Uiso 1 1 d .
O54 O 0.850(2) 0.0547(16) 0.9809(7) 0.032(5) Uiso 1 1 d .
O55 O 0.7686(17) 0.0544(13) 0.7928(6) 0.015(4) Uiso 1 1 d .
O56 O 1.154(2) 0.5514(15) 0.7901(7) 0.030(5) Uiso 1 1 d .
O57 O 1.185(2) 0.2447(16) 0.7134(7) 0.036(5) Uiso 1 1 d .
O58 O 1.046(2) 0.3882(16) 0.9209(7) 0.033(5) Uiso 1 1 d .
O59 O 0.645(2) 0.1273(16) 0.5916(7) 0.031(5) Uiso 1 1 d .
O60 O 0.7795(18) 0.1605(14) 0.5137(7) 0.023(3) Uiso 1 1 d .
O61 O 0.7468(19) 0.4043(15) 0.8217(7) 0.025(5) Uiso 1 1 d .
O62 O 0.633(2) 0.4057(15) 0.9041(7) 0.030(5) Uiso 1 1 d .
N1 N 0.2157(19) 0.7199(14) 0.9122(6) 0.035 Uiso 1 1 d GD
N31 N 0.186(2) 0.6199(14) 0.9165(6) 0.035 Uiso 1 1 d G
C2 C 0.191(2) 0.6110(14) 0.9625(7) 0.035 Uiso 1 1 d G
H2A H 0.1746 0.5473 0.9760 0.035 Uiso 1 1 calc R
N2 N 0.224(2) 0.7055(15) 0.9867(6) 0.035 Uiso 1 1 d G
C3 C 0.239(2) 0.7729(14) 0.9556(6) 0.035 Uiso 1 1 d G
H3A H 0.2623 0.8469 0.9631 0.035 Uiso 1 1 calc R
C4 C 0.460(2) 0.2802(18) 0.3903(9) 0.041(9) Uiso 1 1 d G
H4A H 0.4451 0.2169 0.4038 0.049 Uiso 1 1 calc R
C5 C 0.5579(19) 0.3424(17) 0.3698(9) 0.040(8) Uiso 1 1 d G
H5A H 0.6235 0.3303 0.3664 0.048 Uiso 1 1 calc R
N3 N 0.5457(19) 0.4248(16) 0.3550(7) 0.028(6) Uiso 1 1 d G
C6 C 0.440(2) 0.4136(18) 0.3664(9) 0.057(11) Uiso 1 1 d G
H6A H 0.4091 0.4602 0.3602 0.068 Uiso 1 1 calc R
N4 N 0.387(2) 0.3242(19) 0.3882(9) 0.049(8) Uiso 1 1 d G
C7 C 0.7466(18) 0.6244(14) 0.1528(7) 0.016(6) Uiso 1 1 d G
H7A H 0.8041 0.6390 0.1303 0.019 Uiso 1 1 calc R
N5 N 0.7215(18) 0.6963(13) 0.1777(7) 0.029(6) Uiso 1 1 d G
C8 C 0.6356(18) 0.6445(14) 0.2056(7) 0.027(7) Uiso 1 1 d G
H8A H 0.6008 0.6759 0.2270 0.032 Uiso 1 1 calc R
N6 N 0.6077(19) 0.5406(14) 0.1979(7) 0.030(6) Uiso 1 1 d G
C9 C 0.6763(19) 0.5282(13) 0.1653(7) 0.030(7) Uiso 1 1 d G
H9A H 0.6753 0.4627 0.1532 0.036 Uiso 1 1 calc R
C10 C 0.6620(17) 0.9127(15) 0.5175(6) 0.030(7) Uiso 1 1 d G
H10A H 0.7090 0.9667 0.5425 0.035 Uiso 1 1 calc R
N7 N 0.5704(17) 0.9081(14) 0.4932(7) 0.033(6) Uiso 1 1 d G
C11 C 0.5276(16) 0.8204(14) 0.4610(6) 0.021(6) Uiso 1 1 d G
H11A H 0.4625 0.7974 0.4389 0.025 Uiso 1 1 calc R
N8 N 0.5927(17) 0.7709(13) 0.4654(6) 0.034(6) Uiso 1 1 d G
N9 N 0.6758(17) 0.8279(15) 0.5004(7) 0.039(7) Uiso 1 1 d G
N12 N 0.2871(13) 1.2361(10) 0.9505(5) 0.026(6) Uiso 1 1 d G
N13 N 0.2112(15) 1.2767(11) 0.9466(5) 0.032(6) Uiso 1 1 d G
C15 C 0.1066(12) 1.2038(10) 0.9591(5) 0.050(3) Uiso 1 1 d G
H15A H 0.0379 1.2113 0.9595 0.060 Uiso 1 1 calc R
N14 N 0.1180(11) 1.1181(8) 0.9708(4) 0.021(5) Uiso 1 1 d G
C16 C 0.2295(11) 1.1381(9) 0.9655(5) 0.039(8) Uiso 1 1 d G
H16A H 0.2615 1.0918 0.9712 0.047 Uiso 1 1 calc R
C13 C 0.0414(12) 0.9049(9) 0.9033(5) 0.047 Uiso 1 1 d G
H13A H 0.1212 0.9529 0.9031 0.047 Uiso 1 1 calc R
N15 N -0.0279(16) 0.8148(12) 0.8654(6) 0.047 Uiso 1 1 d GD
N30 N -0.1483(17) 0.7608(13) 0.8801(6) 0.047 Uiso 1 1 d G
C31 C -0.1536(16) 0.8175(12) 0.9270(6) 0.047 Uiso 1 1 d G
H31A H -0.2202 0.8000 0.9448 0.047 Uiso 1 1 calc R
N10 N -0.0364(13) 0.9066(9) 0.9414(4) 0.060(9) Uiso 1 1 d G

loop_
_atom_site_aniso_label
_atom_site_aniso_U_11
_atom_site_aniso_U_22
_atom_site_aniso_U_33
_atom_site_aniso_U_23
_atom_site_aniso_U_13
_atom_site_aniso_U_12
W1 0.0126(7) 0.0197(6) 0.0205(6) 0.0011(5) -0.0051(5) 0.0018(5)
W2 0.0121(7) 0.0172(6) 0.0232(6) 0.0011(5) -0.0026(5) 0.0019(5)
W3 0.0162(7) 0.0179(6) 0.0213(6) -0.0027(5) -0.0023(5) 0.0064(5)
W4 0.0185(8) 0.0219(6) 0.0175(6) 0.0015(5) 0.0000(5) 0.0043(6)
W5 0.0142(7) 0.0186(6) 0.0228(6) 0.0049(5) 0.0010(5) 0.0063(5)
W6 0.0175(8) 0.0188(6) 0.0228(6) 0.0006(5) 0.0029(6) 0.0058(6)
W7 0.0124(7) 0.0201(6) 0.0222(6) 0.0065(5) -0.0022(5) 0.0057(5)
W8 0.0133(7) 0.0167(6) 0.0254(6) 0.0047(5) -0.0012(5) 0.0025(5)
W9 0.0114(7) 0.0187(6) 0.0276(6) 0.0062(5) 0.0019(6) 0.0060(5)
W10 0.0169(7) 0.0179(6) 0.0211(6) 0.0027(5) -0.0042(5) 0.0030(5)
W11 0.0163(7) 0.0162(6) 0.0280(6) 0.0029(5) -0.0013(6) 0.0066(5)
W12 0.0119(7) 0.0197(6) 0.0219(6) 0.0008(5) -0.0011(5) 0.0046(5)
W13 0.0193(8) 0.0196(6) 0.0211(6) 0.0082(5) 0.0005(6) 0.0069(6)
W14 0.0117(7) 0.0222(6) 0.0234(6) 0.0067(5) 0.0016(5) 0.0017(5)
W15 0.0208(8) 0.0172(6) 0.0244(6) 0.0075(5) 0.0017(6) 0.0040(6)
W16 0.0135(7) 0.0213(6) 0.0263(6) 0.0039(5) -0.0013(6) 0.0063(6)
W17 0.0173(7) 0.0235(6) 0.0200(6) 0.0083(5) -0.0013(5) 0.0076(6)
W18 0.0161(7) 0.0236(6) 0.0242(6) 0.0083(6) 0.0058(6) 0.0090(6)
Cu1 0.013(3) 0.021(3) 0.030(3) 0.004(2) 0.002(2) 0.004(2)
Cu2 0.048(5) 0.030(3) 0.033(3) -0.009(3) -0.013(3) 0.027(3)
P1 0.026(5) 0.013(4) 0.030(4) 0.002(4) -0.005(4) 0.006(4)
P2 0.037(6) 0.024(4) 0.019(4) 0.014(4) 0.004(4) 0.015(4)

loop_
_atom_type_symbol
_atom_type_description
_atom_type_scat_dispersion_real
_atom_type_scat_dispersion_imag
_atom_type_scat_source
O O 0.0106 0.0060 'International Tables Vol C Tables 4.2.6.8 and 6.1.1.4'
W W -0.8490 6.8722 'International Tables Vol C Tables 4.2.6.8 and 6.1.1.4'
P P 0.1023 0.0942 'International Tables Vol C Tables 4.2.6.8 and 6.1.1.4'
Cu Cu 0.3201 1.2651 'International Tables Vol C Tables 4.2.6.8 and 6.1.1.4'
C C 0.0033 0.0016 'International Tables Vol C Tables 4.2.6.8 and 6.1.1.4'
N N 0.0061 0.0033 'International Tables Vol C Tables 4.2.6.8 and 6.1.1.4'
H H 0.0000 0.0000 'International Tables Vol C Tables 4.2.6.8 and 6.1.1.4'

loop_
_geom_angle_atom_site_label_1
_geom_angle_atom_site_label_2
_geom_angle_atom_site_label_3
_geom_angle
_geom_angle_site_symmetry_1
_geom_angle_site_symmetry_3
O14 W1 O47 98.4(8) . .
O14 W1 O37 102.2(9) . .
O47 W1 O37 89.4(8) . .
O14 W1 O44 101.6(9) . .
O47 W1 O44 91.5(8) . .
O37 W1 O44 155.9(10) . .
O14 W1 O59 96.4(8) . .
O47 W1 O59 165.1(10) . .
O37 W1 O59 86.5(8) . .
O44 W1 O59 86.5(8) . .
O14 W1 O51 172.2(8) . .
O47 W1 O51 84.2(8) . .
O37 W1 O51 85.2(8) . .
O44 W1 O51 70.9(8) . .
O59 W1 O51 81.1(8) . .
O56 W2 O11 99.6(9) . .
O56 W2 O10 97.1(8) . .
O11 W2 O10 163.1(9) . .
O56 W2 O48 100.5(9) . .
O11 W2 O48 87.5(7) . .
O10 W2 O48 86.8(7) . .
O56 W2 O41 100.0(10) . .
O11 W2 O41 91.8(8) . .
O10 W2 O41 87.9(8) . .
O48 W2 O41 159.3(10) . .
O56 W2 O33 172.3(8) . .
O11 W2 O33 81.1(8) . .
O10 W2 O33 82.8(7) . .
O48 W2 O33 87.1(8) . .
O41 W2 O33 72.3(8) . .
O27 W3 O36 98.5(7) . .
O27 W3 O37 102.1(9) . .
O36 W3 O37 88.9(8) . .
O27 W3 O39 95.2(8) . .
O36 W3 O39 166.2(8) . .
O37 W3 O39 86.9(9) . .
O27 W3 O45 97.6(9) . .
O36 W3 O45 90.5(8) . .
O37 W3 O45 160.1(8) . .
O39 W3 O45 89.1(9) . .
O27 W3 O28 172.6(8) . .
O36 W3 O28 83.2(6) . .
O37 W3 O28 85.0(8) . .
O39 W3 O28 83.4(7) . .
O45 W3 O28 75.1(7) . .
O60 W4 O59 101.2(10) . .
O60 W4 O50 101.2(8) . .
O59 W4 O50 88.5(8) . .
O60 W4 O39 99.5(9) . .
O59 W4 O39 89.6(9) . .
O50 W4 O39 159.2(9) . .
O60 W4 O19 98.9(8) . .
O59 W4 O19 159.7(8) . .
O50 W4 O19 85.2(8) . .
O39 W4 O19 89.5(9) . .
O60 W4 O24 171.1(7) . .
O59 W4 O24 85.7(8) . .
O50 W4 O24 73.2(7) . .
O39 W4 O24 86.1(8) . .
O19 W4 O24 74.0(7) . .
O42 W5 O9 96.6(8) . .
O42 W5 O41 97.3(10) . .
O9 W5 O41 88.8(9) . .
O42 W5 O61 99.6(8) . .
O9 W5 O61 163.5(8) . .
O41 W5 O61 92.1(9) . .
O42 W5 O16 103.1(10) . .
O9 W5 O16 82.9(8) . .
O41 W5 O16 158.7(8) . .
O61 W5 O16 90.5(8) . .
O42 W5 O33 171.2(10) . .
O9 W5 O33 83.4(7) . .
O41 W5 O33 73.9(8) . .
O61 W5 O33 81.1(7) . .
O16 W5 O33 85.6(8) . .
O62 W6 O61 100.2(8) . .
O62 W6 O30 101.0(10) . .
O61 W6 O30 91.2(9) . .
O62 W6 O3 100.0(9) . .
O61 W6 O3 87.1(8) . .
O30 W6 O3 158.9(8) . .
O62 W6 O12 95.4(8) . .
O61 W6 O12 164.3(8) . .
O30 W6 O12 84.4(8) . .
O3 W6 O12 91.5(8) . .
O62 W6 O53 172.0(9) . .
O61 W6 O53 81.5(7) . .
O30 W6 O53 86.8(8) . .
O3 W6 O53 72.2(7) . .
O12 W6 O53 83.2(6) . .
O21 W7 O5 97.7(9) . .
O21 W7 O44 102.7(11) . .
O5 W7 O44 90.9(8) . .
O21 W7 O16 97.5(10) . .
O5 W7 O16 87.5(7) . .
O44 W7 O16 159.7(9) . .
O21 W7 O26 97.8(9) . .
O5 W7 O26 163.4(9) . .
O44 W7 O26 91.7(8) . .
O16 W7 O26 84.4(8) . .
O21 W7 O51 175.6(10) . .
O5 W7 O51 82.5(7) . .
O44 W7 O51 72.8(8) . .
O16 W7 O51 86.9(8) . .
O26 W7 O51 82.6(7) . .
O8 W8 O46 100.6(9) . .
O8 W8 O47 96.3(8) . .
O46 W8 O47 88.9(8) . .
O8 W8 O18 99.5(8) . .
O46 W8 O18 89.4(8) . .
O47 W8 O18 164.1(9) . .
O8 W8 O35 102.6(8) . .
O46 W8 O35 156.8(9) . .
O47 W8 O35 87.5(8) . .
O18 W8 O35 87.8(8) . .
O8 W8 O52 173.1(8) . .
O46 W8 O52 72.7(8) . .
O47 W8 O52 82.6(8) . .
O18 W8 O52 81.9(7) . .
O35 W8 O52 84.2(7) . .
O17 W9 O1 97.1(8) . .
O17 W9 O30 100.9(9) . .
O1 W9 O30 85.6(8) . .
O17 W9 O46 100.3(9) . .
O1 W9 O46 89.2(8) . .
O30 W9 O46 158.6(9) . .
O17 W9 O5 99.0(8) . .
O1 W9 O5 163.4(9) . .
O30 W9 O5 87.4(8) . .
O46 W9 O5 91.9(7) . .
O17 W9 O52 172.0(8) . .
O1 W9 O52 81.4(7) . .
O30 W9 O52 86.8(8) . .
O46 W9 O52 71.9(8) . .
O5 W9 O52 83.3(7) . .
O58 W10 O3 100.8(9) . .
O58 W10 O31 100.7(9) . .
O3 W10 O31 157.9(9) . .
O58 W10 O23 95.4(9) . .
O3 W10 O23 89.6(7) . .
O31 W10 O23 83.3(7) . .
O58 W10 O11 99.9(9) . .
O3 W10 O11 90.9(8) . .
O31 W10 O11 90.5(7) . .
O23 W10 O11 164.3(9) . .
O58 W10 O53 172.9(8) . .
O3 W10 O53 73.0(8) . .
O31 W10 O53 85.2(7) . .
O23 W10 O53 81.3(7) . .
O11 W10 O53 83.8(8) . .
O25 W11 O7 98.6(8) . .
O25 W11 O35 103.6(9) . .
O7 W11 O35 85.0(8) . .
O25 W11 O32 99.3(9) . .
O7 W11 O32 91.3(8) . .
O35 W11 O32 157.1(8) . .
O25 W11 O36 98.4(8) . .
O7 W11 O36 162.8(8) . .
O35 W11 O36 88.4(8) . .
O32 W11 O36 88.6(8) . .
O25 W11 O55 172.0(9) . .
O7 W11 O55 81.0(7) . .
O35 W11 O55 84.3(7) . .
O32 W11 O55 72.7(7) . .
O36 W11 O55 82.5(6) . .
O57 W12 O4 99.9(9) . .
O57 W12 O48 100.7(10) . .
O4 W12 O48 89.7(7) . .
O57 W12 O45 96.6(10) . .
O4 W12 O45 90.3(8) . .
O48 W12 O45 162.5(9) . .
O57 W12 O38 96.5(9) . .
O4 W12 O38 163.5(9) . .
O48 W12 O38 85.9(7) . .
O45 W12 O38 89.2(8) . .
O57 W12 O28 172.3(8) . .
O4 W12 O28 82.4(7) . .
O48 W12 O28 86.7(7) . .
O45 W12 O28 76.0(8) . .
O38 W12 O28 81.5(8) . .
O40 W13 O26 102.9(9) . .
O40 W13 O9 101.8(8) . .
O26 W13 O9 82.4(8) . .
O40 W13 O13 98.7(8) . .
O26 W13 O13 158.4(8) . .
O9 W13 O13 93.5(8) . .
O40 W13 O50 100.3(8) . .
O26 W13 O50 89.3(8) . .
O9 W13 O50 157.6(7) . .
O13 W13 O50 86.6(8) . .
O40 W13 O24 169.4(7) . .
O26 W13 O24 84.0(8) . .
O9 W13 O24 86.9(7) . .
O13 W13 O24 74.6(7) . .
O50 W13 O24 71.5(7) . .
O43 W14 O38 102.1(9) . .
O43 W14 O10 102.3(8) . .
O38 W14 O10 85.3(7) . .
O43 W14 O19 99.7(8) . .
O38 W14 O19 91.7(8) . .
O10 W14 O19 158.0(7) . .
O43 W14 O13 100.2(8) . .
O38 W14 O13 157.7(8) . .
O10 W14 O13 89.1(7) . .
O19 W14 O13 85.4(8) . .
O43 W14 O24 170.3(8) . .
O38 W14 O24 84.7(8) . .
O10 W14 O24 85.0(7) . .
O19 W14 O24 73.0(7) . .
O13 W14 O24 73.2(7) . .
O49 W15 O7 103.2(8) . .
O49 W15 O15 99.9(8) . .
O7 W15 O15 156.6(7) . .
O49 W15 O2 100.6(9) . .
O7 W15 O2 91.5(9) . .
O15 W15 O2 88.2(8) . .
O49 W15 O18 102.1(9) . .
O7 W15 O18 84.6(8) . .
O15 W15 O18 86.7(8) . .
O2 W15 O18 157.3(7) . .
O49 W15 O22 170.2(7) . .
O7 W15 O22 84.7(7) . .
O15 W15 O22 72.7(6) . .
O2 W15 O22 73.2(7) . .
O18 W15 O22 84.1(7) . .
O20 W16 O4 97.7(8) . .
O20 W16 O32 100.5(9) . .
O4 W16 O32 90.1(8) . .
O20 W16 O31 101.6(9) . .
O4 W16 O31 88.6(7) . .
O32 W16 O31 157.8(9) . .
O20 W16 O34 99.8(8) . .
O4 W16 O34 162.1(8) . .
O32 W16 O34 90.4(7) . .
O31 W16 O34 84.3(7) . .
O20 W16 O55 173.9(8) . .
O4 W16 O55 83.5(7) . .
O32 W16 O55 73.5(7) . .
O31 W16 O55 84.4(7) . .
O34 W16 O55 79.4(7) . .
O54 W17 O34 104.9(9) . .
O54 W17 O23 101.1(9) . .
O34 W17 O23 84.4(7) . .
O54 W17 O2 100.4(9) . .
O34 W17 O2 88.3(8) . .
O23 W17 O2 158.4(8) . .
O54 W17 O6 97.9(9) . .
O34 W17 O6 157.2(8) . .
O23 W17 O6 90.8(8) . .
O2 W17 O6 88.1(8) . .
O54 W17 O22 170.7(8) . .
O34 W17 O22 83.1(7) . .
O23 W17 O22 84.2(7) . .
O2 W17 O22 74.8(7) . .
O6 W17 O22 74.2(7) . .
O29 W18 O12 102.3(8) . .
O29 W18 O1 101.0(9) . .
O12 W18 O1 84.9(8) . .
O29 W18 O15 100.3(8) . .
O12 W18 O15 157.3(7) . .
O1 W18 O15 88.6(8) . .
O29 W18 O6 101.7(9) . .
O12 W18 O6 89.0(8) . .
O1 W18 O6 157.2(8) . .
O15 W18 O6 88.7(8) . .
O29 W18 O22 172.2(7) . .
O12 W18 O22 84.3(7) . .
O1 W18 O22 83.6(7) . .
O15 W18 O22 73.5(6) . .
O6 W18 O22 73.9(7) . .
N10 Cu1 N10 180.0(7) . 2_577
N10 Cu1 N14 88.3(7) . 2_577
N10 Cu1 N14 91.7(5) 2_577 2_577
N10 Cu1 N14 91.7(5) . .
N10 Cu1 N14 88.3(6) 2_577 .
N14 Cu1 N14 180.0(12) 2_577 .
N7 Cu2 N7 180.0(19) . 2_676
O28 P1 O51 111.3(10) . .
O28 P1 O33 111.2(11) . .
O51 P1 O33 110.4(11) . .
O28 P1 O24 108.2(10) . .
O51 P1 O24 107.3(11) . .
O33 P1 O24 108.2(10) . .
O55 P2 O52 113.3(12) . .
O55 P2 O53 112.5(12) . .
O52 P2 O53 112.2(11) . .
O55 P2 O22 106.2(9) . .
O52 P2 O22 106.7(11) . .
O53 P2 O22 105.1(9) . .
W9 O1 W18 151.6(11) . .
W17 O2 W15 121.3(9) . .
W10 O3 W6 123.5(10) . .
W16 O4 W12 163.0(11) . .
W7 O5 W9 166.0(12) . .
W17 O6 W18 120.2(9) . .
W11 O7 W15 154.3(11) . .
W13 O9 W5 153.2(10) . .
W2 O10 W14 151.2(9) . .
W2 O11 W10 163.0(12) . .
W18 O12 W6 151.4(11) . .
W13 O13 W14 120.7(8) . .
W15 O15 W18 123.0(9) . .
W7 O16 W5 150.3(10) . .
W8 O18 W15 149.4(11) . .
W14 O19 W4 120.5(8) . .
P2 O22 W17 125.0(10) . .
P2 O22 W18 125.6(9) . .
W17 O22 W18 91.7(5) . .
P2 O22 W15 122.9(9) . .
W17 O22 W15 90.7(5) . .
W18 O22 W15 90.8(5) . .
W17 O23 W10 152.8(10) . .
P1 O24 W4 124.1(10) . .
P1 O24 W13 123.7(10) . .
W4 O24 W13 93.1(7) . .
P1 O24 W14 123.0(12) . .
W4 O24 W14 92.4(6) . .
W13 O24 W14 91.5(6) . .
W13 O26 W7 152.9(12) . .
P1 O28 W3 127.4(11) . .
P1 O28 W12 127.9(10) . .
W3 O28 W12 90.4(6) . .
C22 C17 C20 123(3) . .
C22 C17 H17A 118.6 . .
C20 C17 H17A 118.6 . .
C19 C18 C24 123(3) . .
C19 C18 C23 121(3) . .
C24 C18 C23 115(3) . .
C18 C19 C24 118(3) . 2_666
C21 C20 C17 110(3) . .
C21 C20 H20A 109.7 . .
C17 C20 H20A 109.7 . .
C21 C20 H20B 109.7 . .
C17 C20 H20B 109.7 . .
H20A C20 H20B 108.2 . .
N3 C21 C20 114(2) . .
N3 C21 H21A 108.8 . .
C20 C21 H21A 108.8 . .
N3 C21 H21B 108.8 . .
C20 C21 H21B 108.8 . .
H21A C21 H21B 107.7 . .
C17 C22 N6 100(2) . .
C17 C22 H22A 111.7 . .
N6 C22 H22A 111.7 . .
C17 C22 H22B 111.7 . .
N6 C22 H22B 111.7 . .
H22A C22 H22B 109.4 . .
N8 C23 C18 122(3) . .
N8 C23 H23A 118.9 . .
C18 C23 H23A 118.9 . .
C18 C24 C19 116(3) . 2_666
C28 C25 C27 127(3) 2_687 .
N12 C26 C27 109(3) . .
N12 C26 H26A 109.8 . .
C27 C26 H26A 109.8 . .
N12 C26 H26B 109.8 . .
C27 C26 H26B 109.8 . .
H26A C26 H26B 108.3 . .
C25 C27 C28 125(3) . .
C25 C27 C26 118(3) . .
C28 C27 C26 116(3) . .
C25 C28 C27 107(3) 2_687 .
N1 C29 C14 122(3) . .
N1 C29 H29A 106.6 . .
C14 C29 H29A 106.8 . .
N1 C29 H29B 106.7 . .
C14 C29 H29B 106.9 . .
H29A C29 H29B 106.6 . .
C14 C12 N15 85.1(18) . .
C14 C12 H12A 114.5 . .
N15 C12 H12A 114.4 . .
C14 C12 H12B 114.6 . .
N15 C12 H12B 114.4 . .
H12A C12 H12B 111.6 . .
C29 C14 C12 136(3) . .
C29 C14 H14A 103.3 . .
C12 C14 H14A 103.3 . .
C29 C14 H14B 103.2 . .
C12 C14 H14B 103.1 . .
H14A C14 H14B 105.1 . .
W6 O30 W9 149.7(11) . .
W10 O31 W16 153.5(10) . .
W16 O32 W11 123.4(10) . .
P1 O33 W5 128.5(12) . .
P1 O33 W2 125.6(11) . .
W5 O33 W2 91.4(7) . .
W17 O34 W16 153.1(9) . .
W11 O35 W8 150.7(10) . .
W3 O36 W11 162.0(12) . .
W3 O37 W1 151.9(11) . .
W14 O38 W12 151.9(11) . .
W3 O39 W4 147.4(12) . .
W5 O41 W2 121.8(11) . .
W7 O44 W1 124.5(12) . .
W12 O45 W3 118.4(10) . .
W8 O46 W9 124.6(11) . .
W8 O47 W1 162.7(13) . .
W12 O48 W2 148.9(11) . .
W4 O50 W13 122.3(10) . .
P1 O51 W7 127.2(10) . .
P1 O51 W1 127.7(10) . .
W7 O51 W1 91.5(8) . .
P2 O52 W9 128.7(11) . .
P2 O52 W8 128.2(10) . .
W9 O52 W8 90.7(8) . .
P2 O53 W6 128.3(11) . .
P2 O53 W10 127.9(11) . .
W6 O53 W10 91.1(6) . .
P2 O55 W16 129.7(11) . .
P2 O55 W11 128.6(11) . .
W16 O55 W11 90.3(6) . .
W4 O59 W1 147.6(13) . .
W6 O61 W5 160.1(14) . .
N31 N1 C3 108.0 . .
N31 N1 C29 124(2) . .
C3 N1 C29 127(2) . .
C2 N31 N1 108.0 . .
N2 C2 N31 108.0 . .
N2 C2 H2A 126.0 . .
N31 C2 H2A 126.0 . .
C2 N2 C3 108.0 . .
N2 C3 N1 108.0 . .
N2 C3 H3A 126.0 . .
N1 C3 H3A 126.0 . .
C5 C4 N4 108.0 . .
C5 C4 H4A 126.0 . .
N4 C4 H4A 126.0 . .
N3 C5 C4 108.0 . .
N3 C5 H5A 126.0 . .
C4 C5 H5A 126.0 . .
C6 N3 C5 108.0 . .
C6 N3 C21 124.2(19) . .
C5 N3 C21 127.7(19) . .
N3 C6 N4 108.0 . .
N3 C6 H6A 126.0 . .
N4 C6 H6A 126.0 . .
C6 N4 C4 108.0 . .
N5 C7 C9 108.0 . .
N5 C7 H7A 126.0 . .
C9 C7 H7A 126.0 . .
C7 N5 C8 108.0 . .
N5 C8 N6 108.0 . .
N5 C8 H8A 126.0 . .
N6 C8 H8A 126.0 . .
C9 N6 C8 108.0 . .
C9 N6 C22 129.6(16) . .
C8 N6 C22 122.3(16) . .
N6 C9 C7 108.0 . .
N6 C9 H9A 126.0 . .
C7 C9 H9A 126.0 . .
N9 C10 N7 108.1 . .
N9 C10 H10A 126.0 . .
N7 C10 H10A 126.0 . .
C10 N7 C11 108.0 . .
C10 N7 Cu2 130.5(13) . .
C11 N7 Cu2 121.5(12) . .
N8 C11 N7 108.0 . .
N8 C11 H11A 126.0 . .
N7 C11 H11A 126.0 . .
C11 N8 N9 108.0 . .
C11 N8 C23 133(2) . .
N9 N8 C23 118(2) . .
C10 N9 N8 108.0 . .
N13 N12 C16 108.0 . .
N13 N12 C26 124.0(17) . .
C16 N12 C26 127.9(17) . .
C15 N13 N12 108.0 . .
N13 C15 N14 108.0 . .
N13 C15 H15A 126.0 . .
N14 C15 H15A 126.0 . .
C16 N14 C15 108.0 . .
C16 N14 Cu1 126.8(7) . .
C15 N14 Cu1 124.6(7) . .
N14 C16 N12 108.0 . .
N14 C16 H16A 126.0 . .
N12 C16 H16A 126.0 . .
N15 C13 N10 108.0 . .
N15 C13 H13A 126.0 . .
N10 C13 H13A 126.0 . .
N30 N15 C13 108.0 . .
N30 N15 C12 137.4(18) . .
C13 N15 C12 114.0(18) . .
N15 N30 C31 108.0 . .
N10 C31 N30 108.0 . .
N10 C31 H31A 126.0 . .
N30 C31 H31A 126.0 . .
C31 N10 C13 108.0 . .
C31 N10 Cu1 123.2(5) . .
C13 N10 Cu1 128.7(5) . .

loop_
_geom_bond_atom_site_label_1
_geom_bond_atom_site_label_2
_geom_bond_distance
_geom_bond_site_symmetry_2
W1 O14 1.69(2) .
W1 O47 1.892(17) .
W1 O37 1.90(2) .
W1 O44 1.93(2) .
W1 O59 2.015(18) .
W1 O51 2.34(2) .
W2 O56 1.70(2) .
W2 O11 1.875(17) .
W2 O10 1.881(15) .
W2 O48 1.905(17) .
W2 O41 1.92(2) .
W2 O33 2.37(2) .
W3 O27 1.720(18) .
W3 O36 1.877(15) .
W3 O37 1.89(2) .
W3 O39 1.923(19) .
W3 O45 1.98(2) .
W3 O28 2.346(17) .
W4 O60 1.727(19) .
W4 O59 1.85(2) .
W4 O50 1.898(18) .
W4 O39 1.94(2) .
W4 O19 1.954(19) .
W4 O24 2.316(19) .
W5 O42 1.643(19) .
W5 O9 1.917(17) .
W5 O41 1.91(2) .
W5 O61 1.927(17) .
W5 O16 1.94(2) .
W5 O33 2.307(19) .
W6 O62 1.74(2) .
W6 O61 1.865(16) .
W6 O30 1.89(2) .
W6 O3 1.94(2) .
W6 O12 1.945(16) .
W6 O53 2.321(17) .
W7 O21 1.68(2) .
W7 O5 1.836(14) .
W7 O44 1.85(2) .
W7 O16 1.862(19) .
W7 O26 1.933(17) .
W7 O51 2.32(2) .
W8 O8 1.69(2) .
W8 O46 1.843(18) .
W8 O47 1.885(17) .
W8 O18 1.898(17) .
W8 O35 1.903(19) .
W8 O52 2.36(2) .
W9 O17 1.691(19) .
W9 O1 1.882(17) .
W9 O30 1.91(2) .
W9 O46 1.931(18) .
W9 O5 1.944(15) .
W9 O52 2.34(2) .
W10 O58 1.76(2) .
W10 O3 1.846(18) .
W10 O31 1.876(16) .
W10 O23 1.913(15) .
W10 O11 1.915(17) .
W10 O53 2.35(2) .
W11 O25 1.686(18) .
W11 O7 1.889(17) .
W11 O35 1.89(2) .
W11 O32 1.90(2) .
W11 O36 1.913(15) .
W11 O55 2.370(17) .
W12 O57 1.68(2) .
W12 O4 1.899(15) .
W12 O48 1.904(18) .
W12 O45 1.91(2) .
W12 O38 1.914(17) .
W12 O28 2.364(19) .
W13 O40 1.668(16) .
W13 O26 1.88(2) .
W13 O9 1.888(19) .
W13 O13 1.92(2) .
W13 O50 1.963(19) .
W13 O24 2.342(18) .
W14 O43 1.692(18) .
W14 O38 1.904(18) .
W14 O10 1.926(17) .
W14 O19 1.940(18) .
W14 O13 1.962(18) .
W14 O24 2.37(2) .
W15 O49 1.727(18) .
W15 O7 1.901(18) .
W15 O15 1.910(18) .
W15 O2 1.93(2) .
W15 O18 1.94(2) .
W15 O22 2.397(15) .
W16 O20 1.67(2) .
W16 O4 1.886(16) .
W16 O32 1.893(19) .
W16 O31 1.902(16) .
W16 O34 1.908(15) .
W16 O55 2.35(2) .
W17 O54 1.78(2) .
W17 O34 1.886(16) .
W17 O23 1.901(17) .
W17 O2 1.93(2) .
W17 O6 1.94(2) .
W17 O22 2.338(18) .
W18 O29 1.725(18) .
W18 O12 1.879(17) .
W18 O1 1.93(2) .
W18 O15 1.935(17) .
W18 O6 1.94(2) .
W18 O22 2.349(16) .
Cu1 N10 1.906(12) .
Cu1 N10 1.906(15) 2_577
Cu1 N14 1.957(18) 2_577
Cu1 N14 1.957(10) .
Cu2 N7 1.906(18) .
Cu2 N7 1.91(5) 2_676
P1 O28 1.542(18) .
P1 O51 1.55(2) .
P1 O33 1.58(2) .
P1 O24 1.605(17) .
P2 O55 1.512(19) .
P2 O52 1.52(2) .
P2 O53 1.553(19) .
P2 O22 1.605(15) .
C17 C22 1.51(4) .
C17 C20 1.61(5) .
C17 H17A 0.9500 .
C18 C19 1.35(5) .
C18 C24 1.40(5) .
C18 C23 1.43(4) .
C19 C24 1.46(4) 2_666
C20 C21 1.56(4) .
C20 H20A 0.9900 .
C20 H20B 0.9900 .
C21 N3 1.40(3) .
C21 H21A 0.9900 .
C21 H21B 0.9900 .
C22 N6 1.50(3) .
C22 H22A 0.9900 .
C22 H22B 0.9900 .
C23 N8 1.40(3) .
C23 H23A 0.9500 .
C24 C19 1.46(4) 2_666
C25 C28 1.39(5) 2_687
C25 C27 1.41(5) .
C26 N12 1.47(4) .
C26 C27 1.55(5) .
C26 H26A 0.9900 .
C26 H26B 0.9900 .
C27 C28 1.47(4) .
C28 C25 1.39(5) 2_687
C29 N1 1.502(18) .
C29 C14 1.537(19) .
C29 H29A 0.9900 .
C29 H29B 0.9900 .
C12 C14 1.546(18) .
C12 N15 1.553(18) .
C12 H12A 0.9900 .
C12 H12B 0.9900 .
C14 H14A 0.9900 .
C14 H14B 0.9900 .
N1 N31 1.314(13) .
N1 C3 1.314(13) .
N31 C2 1.313(13) .
C2 N2 1.313(13) .
C2 H2A 0.9504 .
N2 C3 1.314(13) .
C3 H3A 0.9504 .
C4 C5 1.357(15) .
C4 N4 1.357(15) .
C4 H4A 0.9500 .
C5 N3 1.357(15) .
C5 H5A 0.9500 .
N3 C6 1.356(15) .
C6 N4 1.357(15) .
C6 H6A 0.9500 .
C7 N5 1.341(13) .
C7 C9 1.342(13) .
C7 H7A 0.9500 .
N5 C8 1.341(13) .
C8 N6 1.342(13) .
C8 H8A 0.9501 .
N6 C9 1.341(13) .
C9 H9A 0.9501 .
C10 N9 1.338(14) .
C10 N7 1.338(14) .
C10 H10A 0.9500 .
N7 C11 1.339(14) .
C11 N8 1.339(14) .
C11 H11A 0.9500 .
N8 N9 1.339(14) .
N12 N13 1.363(5) .
N12 C16 1.363(5) .
N13 C15 1.363(5) .
C15 N14 1.364(5) .
C15 H15A 0.9499 .
N14 C16 1.362(5) .
C16 H16A 0.9499 .
C13 N15 1.488(6) .
C13 N10 1.488(5) .
C13 H13A 0.9499 .
N15 N30 1.488(6) .
N30 C31 1.489(5) .
C31 N10 1.488(5) .
C31 H31A 0.9499 .

loop_
_platon_squeeze_void_nr
_platon_squeeze_void_average_x
_platon_squeeze_void_average_y
_platon_squeeze_void_average_z
_platon_squeeze_void_volume
_platon_squeeze_void_count_electrons
1 0.000 0.500 0.000 111.9 20.3
2 0.000 0.149 0.500 764.6 61.8
